data_7251116
loop_
_publ_author_name
'Stubbs, Clare L.'
'Bryant, Mathew J.'
'Hatcher, Lauren E.'
'Raithby, Paul R.'

_publ_section_title
;
 Manipulating vapochromic or solvatochromic properties of platinum(ii)
 pincer complexes through ligand modifications
;
_journal_issue 46
_journal_name_full CrystEngComm
_journal_page_first 7498
_journal_page_last 7513
_journal_paper_doi 10.1039/D5CE00747J
_journal_volume 27
_journal_year 2025
_chemical_formula_moiety 'C19 H13 N3 O2 Pt S'
_chemical_formula_sum 'C19 H13 N3 O2 Pt S'
_chemical_formula_weight 542.47
_space_group_crystal_system monoclinic
_space_group_IT_number 14
_space_group_name_Hall '-P 2ybc'
_space_group_name_H-M_alt 'P 1 21/c 1'
_atom_sites_solution_hydrogens geom
_atom_sites_solution_primary dual
_audit_creation_date 2025-05-26
_audit_creation_method
;
Olex2 1.5
(compiled 2025.04.05 svn.rf049d14d for OlexSys, GUI svn.r7224)
;
_audit_update_record
;
2025-05-30 deposited with the CCDC.	2025-10-27 downloaded from the CCDC.
;
_cell_angle_alpha 90
_cell_angle_beta 136.167(19)
_cell_angle_gamma 90
_cell_formula_units_Z 4
_cell_length_a 7.7842(8)
_cell_length_b 22.6186(9)
_cell_length_c 13.3599(14)
_cell_measurement_reflns_used 2323
_cell_measurement_temperature 150.00(10)
_cell_measurement_theta_max 26.7780
_cell_measurement_theta_min 3.1010
_cell_volume 1629.1(6)
_computing_cell_refinement 'CrysAlisPro 1.171.38.43 (Rigaku OD, 2015)'
_computing_data_collection 'CrysAlisPro 1.171.38.43 (Rigaku OD, 2015)'
_computing_data_reduction 'CrysAlisPro 1.171.38.43 (Rigaku OD, 2015)'
_computing_molecular_graphics 'Olex2 1.5 (Dolomanov et al., 2009)'
_computing_publication_material 'Olex2 1.5 (Dolomanov et al., 2009)'
_computing_structure_refinement 'SHELXL 2019/3 (Sheldrick, 2015)'
_computing_structure_solution 'SHELXT 2014/5 (Sheldrick, 2014)'
_diffrn_ambient_temperature 150.15
_diffrn_detector_area_resol_mean 8.1150
_diffrn_detector_type EosS2
_diffrn_measured_fraction_theta_full 0.993
_diffrn_measured_fraction_theta_max 0.947
_diffrn_measurement_details
;
List of Runs (angles in degrees, time in seconds):

  # Type    Start    End  Width  t~exp~   \w     \q     \k     \f   Frames
#--------------------------------------------------------------------------
  1  \w    -55.00  33.00   1.00   10.00    --   13.66 -38.00  30.00   88
  2  \w     -5.00  83.00   1.00   10.00    --   13.66  38.00-150.00   88
;
_diffrn_measurement_device 'four-circle diffractometer'
_diffrn_measurement_device_type 'SuperNova, Dual, Cu at zero, EosS2'
_diffrn_measurement_method '\w scans'
_diffrn_radiation_type MoK\a
_diffrn_radiation_wavelength 0.71073
_diffrn_reflns_av_R_equivalents 0.0390
_diffrn_reflns_av_unetI/netI 0.0789
_diffrn_reflns_Laue_measured_fraction_full 0.993
_diffrn_reflns_Laue_measured_fraction_max 0.947
_diffrn_reflns_limit_h_max 9
_diffrn_reflns_limit_h_min -7
_diffrn_reflns_limit_k_max 18
_diffrn_reflns_limit_k_min -27
_diffrn_reflns_limit_l_max 16
_diffrn_reflns_limit_l_min -16
_diffrn_reflns_number 5570
_diffrn_reflns_point_group_measured_fraction_full 0.993
_diffrn_reflns_point_group_measured_fraction_max 0.947
_diffrn_reflns_theta_full 25.242
_diffrn_reflns_theta_max 26.368
_diffrn_reflns_theta_min 2.844
_exptl_absorpt_coefficient_mu 8.761
_exptl_absorpt_correction_T_max 1.00000
_exptl_absorpt_correction_T_min 0.88531
_exptl_absorpt_correction_type multi-scan
_exptl_absorpt_process_details
;
CrysAlisPro 1.171.38.43 (Rigaku Oxford Diffraction, 2015)
Empirical absorption correction using spherical harmonics,
 implemented in SCALE3 ABSPACK scaling algorithm.
;
_exptl_crystal_colour yellow
_exptl_crystal_colour_primary yellow
_exptl_crystal_density_diffrn 2.212
_exptl_crystal_description Needle
_exptl_crystal_F_000 1032
_exptl_crystal_recrystallization_method 'Re-crystallisation from solvent: Dichloromethane'
_exptl_crystal_size_max 0.25
_exptl_crystal_size_mid 0.09
_exptl_crystal_size_min 0.09
_refine_diff_density_max 1.116
_refine_diff_density_min -1.612
_refine_diff_density_rms 0.212
_refine_ls_extinction_method none
_refine_ls_goodness_of_fit_ref 0.997
_refine_ls_hydrogen_treatment constr
_refine_ls_matrix_type full
_refine_ls_number_parameters 236
_refine_ls_number_reflns 3155
_refine_ls_number_restraints 0
_refine_ls_restrained_S_all 0.997
_refine_ls_R_factor_all 0.0602
_refine_ls_R_factor_gt 0.0406
_refine_ls_shift/su_max 0.001
_refine_ls_shift/su_mean 0.000
_refine_ls_structure_factor_coef Fsqd
_refine_ls_weighting_details 'w=1/[\s^2^(Fo^2^)+(0.0175P)^2^] where P=(Fo^2^+2Fc^2^)/3'
_refine_ls_weighting_scheme calc
_refine_ls_wR_factor_gt 0.0662
_refine_ls_wR_factor_ref 0.0745
_reflns_Friedel_coverage 0.000
_reflns_number_gt 2451
_reflns_number_total 3155
_reflns_threshold_expression 'I > 2\s(I)'
_cod_data_source_file d5ce00747j2.cif
_cod_data_source_block s17prr181
_cod_depositor_comments 'Adding full bibliography for 7251116--7251118.cif.'
_cod_original_cell_volume 1629.1(5)
_cod_database_code 7251116
_shelx_shelxl_version_number 2019/3
_shelx_space_group_comment
;
The symmetry employed for this shelxl refinement is uniquely defined
by the following loop, which should always be used as a source of
symmetry information in preference to the above space-group names.
They are only intended as comments.
;
_shelx_estimated_absorpt_t_max 0.506
_shelx_estimated_absorpt_t_min 0.218
_olex2_refinement_description
;
1. Fixed Uiso
 At 1.2 times of:
  All C(H) groups
 At 1.5 times of:
  All C(H,H,H) groups
2.a Aromatic/amide H refined with riding coordinates:
 C8(H8), C10(H10), C16(H16), C13(H13), C15(H15), C1(H1), C4(H4), C3(H3),
 C2(H2), C14(H14)
2.b Idealised Me refined as rotating group:
 C18(H18A,H18B,H18C)
;
_olex2_exptl_crystal_mounting_method Cryoloop
_olex2_submission_original_sample_id s17prr181
_olex2_submission_special_instructions 'No special instructions were received'
_oxdiff_exptl_absorpt_empirical_details
;
Empirical correction (ABSPACK) includes:
- Absorption correction using spherical harmonics
- Frame scaling
;

loop_
_space_group_symop_operation_xyz
'x, y, z'
'-x, y+1/2, -z+1/2'
'-x, -y, -z'
'x, -y-1/2, z-1/2'

loop_
_atom_site_label
_atom_site_type_symbol
_atom_site_fract_x
_atom_site_fract_y
_atom_site_fract_z
_atom_site_U_iso_or_equiv
_atom_site_adp_type
_atom_site_occupancy
_atom_site_site_symmetry_order
_atom_site_calc_flag
_atom_site_refinement_flags_posn
_atom_site_refinement_flags_adp
_atom_site_refinement_flags_occupancy
_atom_site_disorder_assembly
_atom_site_disorder_group
Pt1 Pt 0.73414(6) 0.52728(2) 0.44600(3) 0.01827(11) Uani 1 1 d . . . . .
S1 S 0.6288(4) 0.69633(9) 0.1800(2) 0.0286(5) Uani 1 1 d . . . . .
C7 C 0.6808(13) 0.4046(3) 0.4682(8) 0.0166(17) Uani 1 1 d . . . . .
C6 C 0.7544(14) 0.4590(3) 0.5381(9) 0.0167(17) Uani 1 1 d . . . . .
C11 C 0.8377(13) 0.4660(3) 0.6715(8) 0.0158(17) Uani 1 1 d . . . . .
N2 N 0.8607(11) 0.5660(3) 0.6269(7) 0.0166(14) Uani 1 1 d . . . . .
N1 N 0.6103(11) 0.4648(3) 0.2965(6) 0.0175(14) Uani 1 1 d . . . . .
O2 O 0.9321(10) 0.3159(2) 0.8791(6) 0.0232(13) Uani 1 1 d . . . . .
O1 O 0.6990(11) 0.2607(2) 0.6784(6) 0.0339(15) Uani 1 1 d . . . . .
C5 C 0.6018(13) 0.4085(3) 0.3305(8) 0.0185(17) Uani 1 1 d . . . . .
C8 C 0.6895(13) 0.3552(3) 0.5343(8) 0.0181(17) Uani 1 1 d . . . . .
H8 H 0.637688 0.317583 0.488710 0.022 Uiso 1 1 calc R U . . .
C10 C 0.8486(13) 0.4168(3) 0.7375(8) 0.0158(16) Uani 1 1 d . . . . .
H10 H 0.904841 0.420225 0.828240 0.019 Uiso 1 1 calc R U . . .
C9 C 0.7757(13) 0.3619(3) 0.6686(8) 0.0167(17) Uani 1 1 d . . . . .
C19 C 0.6688(13) 0.6408(3) 0.2738(8) 0.0159(17) Uani 1 1 d . . . . .
C16 C 0.9058(14) 0.6232(3) 0.6602(9) 0.0220(18) Uani 1 1 d . . . . .
H16 H 0.874442 0.649877 0.593504 0.026 Uiso 1 1 calc R U . . .
C12 C 0.8973(13) 0.5273(3) 0.7208(8) 0.0133(16) Uani 1 1 d . . . . .
C13 C 0.9839(14) 0.5482(3) 0.8463(8) 0.0180(18) Uani 1 1 d . . . . .
H13 H 1.007940 0.521507 0.910394 0.022 Uiso 1 1 calc R U . . .
C15 C 0.9962(15) 0.6456(3) 0.7871(9) 0.026(2) Uani 1 1 d . . . . .
H15 H 1.029319 0.686663 0.808248 0.031 Uiso 1 1 calc R U . . .
C1 C 0.5406(13) 0.4738(4) 0.1724(8) 0.0220(18) Uani 1 1 d . . . . .
H1 H 0.542849 0.512965 0.147806 0.026 Uiso 1 1 calc R U . . .
C4 C 0.5313(13) 0.3624(3) 0.2410(8) 0.0198(18) Uani 1 1 d . . . . .
H4 H 0.528966 0.323429 0.266529 0.024 Uiso 1 1 calc R U . . .
C3 C 0.4632(14) 0.3717(4) 0.1138(8) 0.025(2) Uani 1 1 d . . . . .
H3 H 0.416188 0.339592 0.052237 0.030 Uiso 1 1 calc R U . . .
N3 N 0.6983(12) 0.6021(3) 0.3394(7) 0.0245(16) Uani 1 1 d . . . . .
C2 C 0.4657(14) 0.4287(4) 0.0791(9) 0.029(2) Uani 1 1 d . . . . .
H2 H 0.416147 0.436865 -0.008598 0.035 Uiso 1 1 calc R U . . .
C14 C 1.0371(15) 0.6070(3) 0.8821(9) 0.026(2) Uani 1 1 d . . . . .
H14 H 1.101124 0.620761 0.971005 0.031 Uiso 1 1 calc R U . . .
C17 C 0.7908(15) 0.3077(4) 0.7372(9) 0.0246(19) Uani 1 1 d . . . . .
C18 C 0.9877(17) 0.2645(3) 0.9626(9) 0.032(2) Uani 1 1 d . . . . .
H18A H 0.834969 0.242140 0.910508 0.048 Uiso 1 1 calc R U . . .
H18B H 1.058691 0.277075 1.056506 0.048 Uiso 1 1 calc R U . . .
H18C H 1.107158 0.239463 0.977322 0.048 Uiso 1 1 calc R U . . .

loop_
_atom_site_aniso_label
_atom_site_aniso_U_11
_atom_site_aniso_U_22
_atom_site_aniso_U_33
_atom_site_aniso_U_23
_atom_site_aniso_U_13
_atom_site_aniso_U_12
Pt1 0.01521(16) 0.02002(18) 0.01902(17) 0.00415(15) 0.01216(14) 0.00117(15)
S1 0.0372(13) 0.0244(12) 0.0240(12) 0.0041(10) 0.0220(12) 0.0009(11)
C7 0.013(4) 0.021(4) 0.013(4) 0.000(3) 0.009(4) 0.004(3)
C6 0.014(4) 0.015(4) 0.032(5) 0.009(4) 0.020(4) 0.006(3)
C11 0.013(4) 0.020(4) 0.014(4) 0.005(3) 0.009(4) 0.007(4)
N2 0.017(4) 0.011(3) 0.032(4) 0.003(3) 0.021(4) 0.004(3)
N1 0.014(3) 0.028(4) 0.016(3) 0.004(3) 0.012(3) 0.006(3)
O2 0.025(3) 0.019(3) 0.021(3) 0.002(2) 0.015(3) -0.001(3)
O1 0.061(5) 0.015(3) 0.029(4) -0.005(3) 0.033(4) -0.006(3)
C5 0.009(4) 0.024(5) 0.019(4) 0.006(4) 0.009(4) 0.003(4)
C8 0.016(4) 0.013(4) 0.022(5) 0.000(3) 0.013(4) 0.006(3)
C10 0.011(4) 0.023(4) 0.017(4) -0.001(4) 0.011(4) 0.001(4)
C9 0.014(4) 0.019(4) 0.016(4) 0.003(3) 0.010(4) 0.004(4)
C19 0.016(4) 0.016(4) 0.015(4) -0.002(3) 0.011(4) -0.001(4)
C16 0.015(4) 0.019(4) 0.028(5) 0.004(4) 0.014(4) 0.002(4)
C12 0.011(4) 0.012(4) 0.022(4) -0.001(3) 0.014(4) -0.001(3)
C13 0.022(4) 0.013(4) 0.027(5) 0.001(3) 0.021(4) -0.006(3)
C15 0.030(5) 0.014(4) 0.039(6) -0.004(4) 0.027(5) 0.001(4)
C1 0.013(4) 0.034(5) 0.019(4) 0.009(4) 0.012(4) 0.005(4)
C4 0.011(4) 0.028(5) 0.021(4) 0.001(4) 0.012(4) 0.003(4)
C3 0.016(4) 0.045(6) 0.013(4) -0.007(4) 0.011(4) -0.003(4)
N3 0.028(4) 0.018(4) 0.036(4) 0.010(3) 0.026(4) 0.004(3)
C2 0.020(5) 0.053(6) 0.015(5) 0.010(4) 0.013(4) 0.004(5)
C14 0.023(5) 0.025(5) 0.030(5) -0.005(4) 0.019(5) -0.001(4)
C17 0.023(5) 0.024(5) 0.025(5) -0.001(4) 0.017(4) 0.007(4)
C18 0.054(6) 0.015(4) 0.035(6) 0.009(4) 0.034(6) 0.007(4)

loop_
_atom_type_symbol
_atom_type_description
_atom_type_scat_dispersion_real
_atom_type_scat_dispersion_imag
_atom_type_scat_source
C C 0.0033 0.0016 'International Tables Vol C Tables 4.2.6.8 and 6.1.1.4'
H H 0.0000 0.0000 'International Tables Vol C Tables 4.2.6.8 and 6.1.1.4'
N N 0.0061 0.0033 'International Tables Vol C Tables 4.2.6.8 and 6.1.1.4'
O O 0.0106 0.0060 'International Tables Vol C Tables 4.2.6.8 and 6.1.1.4'
Pt Pt -1.7033 8.3905 'International Tables Vol C Tables 4.2.6.8 and 6.1.1.4'
S S 0.1246 0.1234 'International Tables Vol C Tables 4.2.6.8 and 6.1.1.4'

loop_
_geom_angle_atom_site_label_1
_geom_angle_atom_site_label_2
_geom_angle_atom_site_label_3
_geom_angle
_geom_angle_site_symmetry_1
_geom_angle_site_symmetry_3
_geom_angle_publ_flag
C6 Pt1 N2 80.7(3) . . ?
C6 Pt1 N1 80.3(3) . . ?
C6 Pt1 N3 178.0(3) . . ?
N2 Pt1 N3 99.9(2) . . ?
N1 Pt1 N2 161.0(2) . . ?
N1 Pt1 N3 99.0(2) . . ?
C6 C7 C5 112.8(7) . . ?
C6 C7 C8 118.3(7) . . ?
C8 C7 C5 128.9(7) . . ?
C7 C6 Pt1 118.6(6) . . ?
C7 C6 C11 122.9(7) . . ?
C11 C6 Pt1 118.5(6) . . ?
C6 C11 C12 112.8(6) . . ?
C10 C11 C6 118.6(7) . . ?
C10 C11 C12 128.6(7) . . ?
C16 N2 Pt1 126.9(5) . . ?
C16 N2 C12 118.9(6) . . ?
C12 N2 Pt1 114.2(5) . . ?
C5 N1 Pt1 115.0(5) . . ?
C1 N1 Pt1 126.4(6) . . ?
C1 N1 C5 118.6(7) . . ?
C17 O2 C18 117.3(6) . . ?
N1 C5 C7 113.3(7) . . ?
C4 C5 C7 126.4(7) . . ?
C4 C5 N1 120.3(7) . . ?
C7 C8 H8 120.5 . . ?
C7 C8 C9 119.0(7) . . ?
C9 C8 H8 120.5 . . ?
C11 C10 H10 120.4 . . ?
C11 C10 C9 119.1(7) . . ?
C9 C10 H10 120.4 . . ?
C8 C9 C10 122.0(7) . . ?
C8 C9 C17 117.0(7) . . ?
C10 C9 C17 120.9(7) . . ?
N3 C19 S1 179.4(7) . . ?
N2 C16 H16 118.5 . . ?
N2 C16 C15 123.0(7) . . ?
C15 C16 H16 118.5 . . ?
N2 C12 C11 113.8(6) . . ?
C13 C12 C11 126.8(7) . . ?
C13 C12 N2 119.4(7) . . ?
C12 C13 H13 119.2 . . ?
C12 C13 C14 121.5(7) . . ?
C14 C13 H13 119.2 . . ?
C16 C15 H15 120.9 . . ?
C14 C15 C16 118.3(7) . . ?
C14 C15 H15 120.9 . . ?
N1 C1 H1 118.6 . . ?
N1 C1 C2 122.7(8) . . ?
C2 C1 H1 118.6 . . ?
C5 C4 H4 119.5 . . ?
C5 C4 C3 121.0(8) . . ?
C3 C4 H4 119.5 . . ?
C4 C3 H3 121.0 . . ?
C2 C3 C4 118.1(8) . . ?
C2 C3 H3 121.0 . . ?
C19 N3 Pt1 175.8(7) . . ?
C1 C2 C3 119.3(7) . . ?
C1 C2 H2 120.3 . . ?
C3 C2 H2 120.3 . . ?
C13 C14 C15 118.9(8) . . ?
C13 C14 H14 120.6 . . ?
C15 C14 H14 120.6 . . ?
O2 C17 C9 112.0(7) . . ?
O1 C17 O2 122.4(7) . . ?
O1 C17 C9 125.6(8) . . ?
O2 C18 H18A 109.5 . . ?
O2 C18 H18B 109.5 . . ?
O2 C18 H18C 109.5 . . ?
H18A C18 H18B 109.5 . . ?
H18A C18 H18C 109.5 . . ?
H18B C18 H18C 109.5 . . ?

loop_
_geom_bond_atom_site_label_1
_geom_bond_atom_site_label_2
_geom_bond_distance
_geom_bond_site_symmetry_2
_geom_bond_publ_flag
Pt1 C6 1.909(7) . ?
Pt1 N2 2.036(6) . ?
Pt1 N1 2.034(6) . ?
Pt1 N3 2.097(6) . ?
S1 C19 1.637(7) . ?
C7 C6 1.393(10) . ?
C7 C5 1.463(9) . ?
C7 C8 1.396(9) . ?
C6 C11 1.398(10) . ?
C11 C10 1.384(9) . ?
C11 C12 1.458(9) . ?
N2 C16 1.330(9) . ?
N2 C12 1.381(8) . ?
N1 C5 1.369(9) . ?
N1 C1 1.336(8) . ?
O2 C17 1.354(9) . ?
O2 C18 1.444(8) . ?
O1 C17 1.204(9) . ?
C5 C4 1.368(10) . ?
C8 H8 0.9500 . ?
C8 C9 1.399(9) . ?
C10 H10 0.9500 . ?
C10 C9 1.399(9) . ?
C9 C17 1.483(10) . ?
C19 N3 1.139(8) . ?
C16 H16 0.9500 . ?
C16 C15 1.380(10) . ?
C12 C13 1.364(9) . ?
C13 H13 0.9500 . ?
C13 C14 1.371(9) . ?
C15 H15 0.9500 . ?
C15 C14 1.377(10) . ?
C1 H1 0.9500 . ?
C1 C2 1.373(10) . ?
C4 H4 0.9500 . ?
C4 C3 1.383(9) . ?
C3 H3 0.9500 . ?
C3 C2 1.376(10) . ?
C2 H2 0.9500 . ?
C14 H14 0.9500 . ?
C18 H18A 0.9800 . ?
C18 H18B 0.9800 . ?
C18 H18C 0.9800 . ?

loop_
_geom_torsion_atom_site_label_1
_geom_torsion_atom_site_label_2
_geom_torsion_atom_site_label_3
_geom_torsion_atom_site_label_4
_geom_torsion
_geom_torsion_site_symmetry_1
_geom_torsion_site_symmetry_2
_geom_torsion_site_symmetry_3
_geom_torsion_site_symmetry_4
_geom_torsion_publ_flag
Pt1 C6 C11 C10 178.9(5) . . . . ?
Pt1 C6 C11 C12 0.3(8) . . . . ?
Pt1 N2 C16 C15 -178.7(5) . . . . ?
Pt1 N2 C12 C11 0.0(7) . . . . ?
Pt1 N2 C12 C13 179.4(5) . . . . ?
Pt1 N1 C5 C7 0.9(8) . . . . ?
Pt1 N1 C5 C4 -177.3(5) . . . . ?
Pt1 N1 C1 C2 178.1(5) . . . . ?
C7 C6 C11 C10 0.2(11) . . . . ?
C7 C6 C11 C12 -178.4(6) . . . . ?
C7 C5 C4 C3 -179.1(7) . . . . ?
C7 C8 C9 C10 1.4(11) . . . . ?
C7 C8 C9 C17 -177.7(6) . . . . ?
C6 C7 C5 N1 -1.5(9) . . . . ?
C6 C7 C5 C4 176.6(7) . . . . ?
C6 C7 C8 C9 -1.2(10) . . . . ?
C6 C11 C10 C9 -0.1(10) . . . . ?
C6 C11 C12 N2 -0.2(9) . . . . ?
C6 C11 C12 C13 -179.6(7) . . . . ?
C11 C10 C9 C8 -0.7(11) . . . . ?
C11 C10 C9 C17 178.3(6) . . . . ?
C11 C12 C13 C14 179.0(7) . . . . ?
N2 C16 C15 C14 -1.2(12) . . . . ?
N2 C12 C13 C14 -0.4(11) . . . . ?
N1 C5 C4 C3 -1.1(11) . . . . ?
N1 C1 C2 C3 -0.5(12) . . . . ?
C5 C7 C6 Pt1 1.5(9) . . . . ?
C5 C7 C6 C11 -179.9(6) . . . . ?
C5 C7 C8 C9 179.2(7) . . . . ?
C5 N1 C1 C2 -1.4(11) . . . . ?
C5 C4 C3 C2 -0.8(11) . . . . ?
C8 C7 C6 Pt1 -178.2(5) . . . . ?
C8 C7 C6 C11 0.4(11) . . . . ?
C8 C7 C5 N1 178.2(7) . . . . ?
C8 C7 C5 C4 -3.7(13) . . . . ?
C8 C9 C17 O2 164.4(6) . . . . ?
C8 C9 C17 O1 -12.9(12) . . . . ?
C10 C11 C12 N2 -178.6(7) . . . . ?
C10 C11 C12 C13 2.0(12) . . . . ?
C10 C9 C17 O2 -14.7(10) . . . . ?
C10 C9 C17 O1 168.1(8) . . . . ?
C16 N2 C12 C11 179.0(6) . . . . ?
C16 N2 C12 C13 -1.5(10) . . . . ?
C16 C15 C14 C13 -0.8(11) . . . . ?
C12 C11 C10 C9 178.2(7) . . . . ?
C12 N2 C16 C15 2.3(11) . . . . ?
C12 C13 C14 C15 1.5(12) . . . . ?
C1 N1 C5 C7 -179.6(6) . . . . ?
C1 N1 C5 C4 2.2(10) . . . . ?
C4 C3 C2 C1 1.6(11) . . . . ?
C18 O2 C17 O1 5.1(11) . . . . ?
C18 O2 C17 C9 -172.3(6) . . . . ?
